data_4325448
loop_
_publ_author_name
'Timo Bollermann'
'Thomas Cadenbach'
'Christian Gemel'
'Kerstin Freitag'
'Mariusz Molon'
'Vanessa Gwildies'
'Roland A. Fischer'

_publ_contact_author
;
        R.A. Fischer 
        Lehrstuhl fuer Anorganische Chemie II
        Ruhr-Universitaet Bochum
        Universitaetsstrasse 150
        44780 Bochum
        Bundesrepublik Deutschland
;
_publ_contact_author_email roland.fischer@ruhr-uni-bochum.de
_publ_contact_author_fax '049 234 321-4174'
_publ_contact_author_phone '049 234 32-24174'
_publ_section_title
;
 Homoleptic Hexa and Penta Gallylene Coordinated Complexes of Molybdenum
 and Rhodium
;
_journal_name_full 'Inorganic Chemistry'
_journal_page_first 5808
_journal_page_last 5814
_journal_paper_doi 10.1021/ic200699f
_journal_volume 50
_journal_year 2011
_chemical_formula_sum 'C108 H154 F7 Ga10 O6 Rh2 S2'
_chemical_formula_weight 2648.45
_chemical_name_systematic
; 
 ? 
;
_space_group_IT_number 2
_symmetry_cell_setting triclinic
_symmetry_space_group_name_Hall '-P 1'
_symmetry_space_group_name_H-M 'P -1'
_atom_sites_solution_hydrogens geom
_atom_sites_solution_primary direct
_atom_sites_solution_secondary difmap
_audit_creation_method SHELXL-97
_cell_angle_alpha 87.634(2)
_cell_angle_beta 81.140(2)
_cell_angle_gamma 64.001(2)
_cell_formula_units_Z 1
_cell_length_a 12.1447(3)
_cell_length_b 12.5678(3)
_cell_length_c 20.3119(5)
_cell_measurement_reflns_used 30380
_cell_measurement_temperature 113(2)
_cell_measurement_theta_max 25.00
_cell_measurement_theta_min 2.97
_cell_volume 2752.06(13)
_computing_cell_refinement 'CrysAlis RED 1.171.13, Oxford Diffraction'
_computing_data_collection 'CrysAlis CCD 1.171.13, Oxford Diffraction'
_computing_data_reduction 'CrysAlis RED 1.171.13, Oxford Diffraction'
_computing_molecular_graphics SHELXL-97
_computing_publication_material SHELXL-97
_computing_structure_refinement 'SHELXL-97 (Sheldrick, 1997)'
_computing_structure_solution 'SHELXS-97 (Sheldrick, 1990)'
_diffrn_ambient_temperature 113(2)
_diffrn_measured_fraction_theta_full 0.998
_diffrn_measured_fraction_theta_max 0.998
_diffrn_measurement_device_type 'Sapphire2-CCD, Oxford Diffraction'
_diffrn_measurement_method '\w scans'
_diffrn_radiation_monochromator graphite
_diffrn_radiation_source 'Enhance (Mo) X-ray Source'
_diffrn_radiation_type MoK\a
_diffrn_radiation_wavelength 0.71073
_diffrn_reflns_av_R_equivalents 0.0329
_diffrn_reflns_av_sigmaI/netI 0.0342
_diffrn_reflns_limit_h_max 14
_diffrn_reflns_limit_h_min -14
_diffrn_reflns_limit_k_max 14
_diffrn_reflns_limit_k_min -14
_diffrn_reflns_limit_l_max 24
_diffrn_reflns_limit_l_min -24
_diffrn_reflns_number 30380
_diffrn_reflns_theta_full 25.00
_diffrn_reflns_theta_max 25.00
_diffrn_reflns_theta_min 2.97
_exptl_absorpt_coefficient_mu 2.796
_exptl_absorpt_correction_T_max 0.572
_exptl_absorpt_correction_T_min 0.437
_exptl_absorpt_correction_type empirical
_exptl_absorpt_process_details sadabs
_exptl_crystal_colour red
_exptl_crystal_density_diffrn 1.598
_exptl_crystal_description prism
_exptl_crystal_F_000 1345
_exptl_crystal_size_max 0.30
_exptl_crystal_size_mid 0.25
_exptl_crystal_size_min 0.20
_refine_diff_density_max 0.716
_refine_diff_density_min -0.538
_refine_diff_density_rms 0.090
_refine_ls_extinction_method none
_refine_ls_goodness_of_fit_ref 1.044
_refine_ls_hydrogen_treatment constr
_refine_ls_matrix_type full
_refine_ls_number_parameters 613
_refine_ls_number_reflns 9677
_refine_ls_number_restraints 0
_refine_ls_restrained_S_all 1.044
_refine_ls_R_factor_all 0.0389
_refine_ls_R_factor_gt 0.0302
_refine_ls_shift/su_max 0.001
_refine_ls_shift/su_mean 0.000
_refine_ls_structure_factor_coef Fsqd
_refine_ls_weighting_details 'calc w=1/[\s^2^(Fo^2^)+(0.0328P)^2^+4.1708P] where P=(Fo^2^+2Fc^2^)/3'
_refine_ls_weighting_scheme calc
_refine_ls_wR_factor_gt 0.0721
_refine_ls_wR_factor_ref 0.0763
_reflns_number_gt 8252
_reflns_number_total 9677
_reflns_threshold_expression >2sigma(I)
_cod_data_source_file ic200699f_si_002_2.cif
_cod_data_source_block 2
_cod_original_cell_volume 2752.06(12)
_cod_database_code 4325448

loop_
_symmetry_equiv_pos_as_xyz
'x, y, z'
'-x, -y, -z'

loop_
_atom_site_label
_atom_site_type_symbol
_atom_site_fract_x
_atom_site_fract_y
_atom_site_fract_z
_atom_site_U_iso_or_equiv
_atom_site_adp_type
_atom_site_occupancy
_atom_site_symmetry_multiplicity
_atom_site_calc_flag
_atom_site_refinement_flags
Rh1 Rh 0.62950(2) 0.16209(2) 0.234337(12) 0.01046(7) Uani 1 1 d .
Ga1 Ga 0.75011(3) -0.03303(3) 0.261114(18) 0.01398(9) Uani 1 1 d .
Ga2 Ga 0.47813(3) 0.09222(3) 0.254514(19) 0.01958(10) Uani 1 1 d .
Ga3 Ga 0.52497(4) 0.28301(3) 0.149405(18) 0.01961(10) Uani 1 1 d .
Ga4 Ga 0.58350(3) 0.29008(3) 0.328108(18) 0.01767(9) Uani 1 1 d .
Ga5 Ga 0.82160(3) 0.15406(3) 0.184869(19) 0.01887(10) Uani 1 1 d .
S1 S 0.83238(9) -0.18031(8) 0.11533(4) 0.0256(2) Uani 1 1 d .
F1 F 0.0454(5) 0.6812(5) 0.5360(3) 0.0507(14) Uani 0.50 1 d P
F2 F 0.7703(2) -0.3559(2) 0.12748(13) 0.0424(6) Uani 1 1 d .
F3 F 0.9148(3) -0.3789(2) 0.04652(12) 0.0491(7) Uani 1 1 d .
F4 F 0.9540(2) -0.4028(2) 0.14656(13) 0.0432(6) Uani 1 1 d .
O1 O 0.7924(2) -0.1611(2) 0.18757(12) 0.0282(6) Uani 1 1 d .
O2 O 0.9481(3) -0.1760(3) 0.09429(15) 0.0443(8) Uani 1 1 d .
O3 O 0.7359(3) -0.1241(3) 0.07644(15) 0.0444(8) Uani 1 1 d .
C1 C 0.0203(4) 0.5929(4) 0.5178(2) 0.0324(9) Uani 1 1 d .
C2 C 0.0495(4) 0.4957(4) 0.5577(2) 0.0378(10) Uani 1 1 d .
H2B H 0.0835 0.4930 0.5972 0.045 Uiso 1 1 calc R
C3 C -0.0286(4) 0.5980(4) 0.4607(2) 0.0377(10) Uani 1 1 d .
H3B H -0.0481 0.6656 0.4338 0.045 Uiso 1 1 calc R
C4 C 0.8700(4) -0.3383(3) 0.10837(18) 0.0260(9) Uani 1 1 d .
C5 C 0.8090(3) -0.1571(3) 0.33283(17) 0.0179(7) Uani 1 1 d .
C6 C 0.7662(3) -0.0828(3) 0.39542(17) 0.0187(7) Uani 1 1 d .
C7 C 0.8662(3) -0.0785(3) 0.41520(17) 0.0199(8) Uani 1 1 d .
C8 C 0.9778(3) -0.1542(3) 0.37063(18) 0.0218(8) Uani 1 1 d .
C9 C 0.9464(3) -0.2037(3) 0.32284(17) 0.0197(7) Uani 1 1 d .
C10 C 0.7557(3) -0.2461(3) 0.32705(19) 0.0249(8) Uani 1 1 d .
H10A H 0.7829 -0.3063 0.3608 0.037 Uiso 1 1 calc R
H10B H 0.7850 -0.2843 0.2826 0.037 Uiso 1 1 calc R
H10C H 0.6649 -0.2045 0.3341 0.037 Uiso 1 1 calc R
C11 C 0.6342(3) -0.0241(3) 0.42776(18) 0.0256(8) Uani 1 1 d .
H11A H 0.6276 0.0203 0.4679 0.038 Uiso 1 1 calc R
H11B H 0.6045 -0.0843 0.4400 0.038 Uiso 1 1 calc R
H11C H 0.5836 0.0303 0.3966 0.038 Uiso 1 1 calc R
C12 C 0.8678(4) -0.0103(4) 0.47329(19) 0.0295(9) Uani 1 1 d .
H12A H 0.7830 0.0344 0.4963 0.044 Uiso 1 1 calc R
H12B H 0.9028 0.0447 0.4575 0.044 Uiso 1 1 calc R
H12C H 0.9185 -0.0652 0.5042 0.044 Uiso 1 1 calc R
C13 C 1.1059(3) -0.1747(4) 0.3813(2) 0.0308(9) Uani 1 1 d .
H13A H 1.1675 -0.2281 0.3459 0.046 Uiso 1 1 calc R
H13B H 1.1223 -0.2105 0.4247 0.046 Uiso 1 1 calc R
H13C H 1.1109 -0.0989 0.3803 0.046 Uiso 1 1 calc R
C14 C 1.0319(3) -0.2967(3) 0.27103(19) 0.0257(8) Uani 1 1 d .
H14A H 1.1178 -0.3126 0.2732 0.039 Uiso 1 1 calc R
H14B H 1.0118 -0.2686 0.2267 0.039 Uiso 1 1 calc R
H14C H 1.0220 -0.3696 0.2794 0.039 Uiso 1 1 calc R
C15 C 0.2943(3) 0.1023(3) 0.31461(18) 0.0234(8) Uani 1 1 d .
C16 C 0.3751(3) -0.0196(3) 0.30566(18) 0.0222(8) Uani 1 1 d .
C17 C 0.4083(3) -0.0473(3) 0.23586(18) 0.0203(8) Uani 1 1 d .
C18 C 0.3460(3) 0.0586(3) 0.20174(18) 0.0210(8) Uani 1 1 d .
C19 C 0.2750(3) 0.1517(3) 0.25095(19) 0.0231(8) Uani 1 1 d .
C20 C 0.2311(4) 0.1643(4) 0.3808(2) 0.0352(10) Uani 1 1 d .
H20A H 0.1555 0.1541 0.3946 0.053 Uiso 1 1 calc R
H20B H 0.2098 0.2488 0.3770 0.053 Uiso 1 1 calc R
H20C H 0.2869 0.1304 0.4140 0.053 Uiso 1 1 calc R
C21 C 0.4044(4) -0.1069(4) 0.36043(19) 0.0280(9) Uani 1 1 d .
H21A H 0.3414 -0.1368 0.3687 0.042 Uiso 1 1 calc R
H21B H 0.4048 -0.0680 0.4011 0.042 Uiso 1 1 calc R
H21C H 0.4860 -0.1731 0.3472 0.042 Uiso 1 1 calc R
C22 C 0.4880(3) -0.1668(3) 0.20321(19) 0.0267(9) Uani 1 1 d .
H22A H 0.4377 -0.2096 0.2013 0.040 Uiso 1 1 calc R
H22B H 0.5550 -0.2117 0.2291 0.040 Uiso 1 1 calc R
H22C H 0.5236 -0.1574 0.1579 0.040 Uiso 1 1 calc R
C23 C 0.3504(4) 0.0707(4) 0.12779(19) 0.0317(9) Uani 1 1 d .
H23A H 0.2864 0.0531 0.1136 0.047 Uiso 1 1 calc R
H23B H 0.4321 0.0152 0.1053 0.047 Uiso 1 1 calc R
H23C H 0.3355 0.1519 0.1161 0.047 Uiso 1 1 calc R
C24 C 0.1932(3) 0.2778(3) 0.2371(2) 0.0326(10) Uani 1 1 d .
H24A H 0.1085 0.2876 0.2373 0.049 Uiso 1 1 calc R
H24B H 0.2243 0.2982 0.1933 0.049 Uiso 1 1 calc R
H24C H 0.1932 0.3302 0.2715 0.049 Uiso 1 1 calc R
C25 C 0.5843(3) 0.3340(3) 0.04485(16) 0.0221(8) Uani 1 1 d .
C26 C 0.4941(4) 0.2934(3) 0.03799(17) 0.0246(8) Uani 1 1 d .
C27 C 0.3788(3) 0.3738(3) 0.07420(18) 0.0270(9) Uani 1 1 d .
C28 C 0.3983(3) 0.4633(3) 0.10476(17) 0.0256(9) Uani 1 1 d .
C29 C 0.5248(4) 0.4395(3) 0.08601(17) 0.0252(8) Uani 1 1 d .
C30 C 0.7167(4) 0.2776(4) 0.01188(19) 0.0328(9) Uani 1 1 d .
H30A H 0.7234 0.3106 -0.0323 0.049 Uiso 1 1 calc R
H30B H 0.7453 0.1919 0.0073 0.049 Uiso 1 1 calc R
H30C H 0.7681 0.2935 0.0391 0.049 Uiso 1 1 calc R
C31 C 0.5171(4) 0.1885(4) -0.00430(19) 0.0356(10) Uani 1 1 d .
H31A H 0.4981 0.2143 -0.0491 0.053 Uiso 1 1 calc R
H31B H 0.4639 0.1518 0.0158 0.053 Uiso 1 1 calc R
H31C H 0.6042 0.1307 -0.0073 0.053 Uiso 1 1 calc R
C32 C 0.2529(4) 0.3804(4) 0.0707(2) 0.0392(11) Uani 1 1 d .
H32A H 0.2206 0.4259 0.0320 0.059 Uiso 1 1 calc R
H32B H 0.1964 0.4195 0.1115 0.059 Uiso 1 1 calc R
H32C H 0.2600 0.3002 0.0664 0.059 Uiso 1 1 calc R
C33 C 0.2981(4) 0.5671(4) 0.1454(2) 0.0406(11) Uani 1 1 d .
H33A H 0.2580 0.6317 0.1159 0.061 Uiso 1 1 calc R
H33B H 0.3344 0.5939 0.1772 0.061 Uiso 1 1 calc R
H33C H 0.2365 0.5435 0.1697 0.061 Uiso 1 1 calc R
C34 C 0.5851(4) 0.5140(4) 0.1037(2) 0.0331(9) Uani 1 1 d .
H34A H 0.5752 0.5752 0.0706 0.050 Uiso 1 1 calc R
H34B H 0.6735 0.4639 0.1043 0.050 Uiso 1 1 calc R
H34C H 0.5460 0.5516 0.1479 0.050 Uiso 1 1 calc R
C35 C 0.4467(3) 0.3624(3) 0.42998(17) 0.0209(8) Uani 1 1 d .
C36 C 0.3956(3) 0.4406(3) 0.37856(18) 0.0223(8) Uani 1 1 d .
C37 C 0.4746(4) 0.4940(3) 0.35534(18) 0.0244(8) Uani 1 1 d .
C38 C 0.5755(3) 0.4488(3) 0.39217(18) 0.0248(8) Uani 1 1 d .
C39 C 0.5587(3) 0.3666(3) 0.43797(17) 0.0215(8) Uani 1 1 d .
C40 C 0.3901(4) 0.2898(4) 0.4694(2) 0.0341(10) Uani 1 1 d .
H40A H 0.3368 0.3349 0.5096 0.051 Uiso 1 1 calc R
H40B H 0.4561 0.2161 0.4822 0.051 Uiso 1 1 calc R
H40C H 0.3407 0.2711 0.4421 0.051 Uiso 1 1 calc R
C41 C 0.2774(4) 0.4640(4) 0.3533(2) 0.0396(11) Uani 1 1 d .
H41A H 0.2080 0.5293 0.3796 0.059 Uiso 1 1 calc R
H41B H 0.2636 0.3927 0.3575 0.059 Uiso 1 1 calc R
H41C H 0.2835 0.4854 0.3064 0.059 Uiso 1 1 calc R
C42 C 0.4556(5) 0.5821(4) 0.3017(2) 0.0441(12) Uani 1 1 d .
H42A H 0.4088 0.6623 0.3214 0.066 Uiso 1 1 calc R
H42B H 0.4092 0.5689 0.2700 0.066 Uiso 1 1 calc R
H42C H 0.5363 0.5730 0.2783 0.066 Uiso 1 1 calc R
C43 C 0.6735(4) 0.4911(4) 0.3920(2) 0.0456(13) Uani 1 1 d .
H43A H 0.6429 0.5581 0.4238 0.068 Uiso 1 1 calc R
H43B H 0.6932 0.5163 0.3472 0.068 Uiso 1 1 calc R
H43C H 0.7482 0.4266 0.4049 0.068 Uiso 1 1 calc R
C44 C 0.6387(4) 0.3073(4) 0.4905(2) 0.0386(11) Uani 1 1 d .
H44A H 0.6076 0.3582 0.5309 0.058 Uiso 1 1 calc R
H44B H 0.7242 0.2935 0.4741 0.058 Uiso 1 1 calc R
H44C H 0.6364 0.2313 0.5009 0.058 Uiso 1 1 calc R
C45 C 1.0148(3) 0.1096(3) 0.12910(18) 0.0213(8) Uani 1 1 d .
C46 C 0.9516(3) 0.2349(3) 0.13771(18) 0.0234(8) Uani 1 1 d .
C47 C 0.9252(3) 0.2624(3) 0.20730(18) 0.0234(8) Uani 1 1 d .
C48 C 0.9733(3) 0.1555(3) 0.24199(18) 0.0227(8) Uani 1 1 d .
C49 C 1.0298(3) 0.0603(3) 0.19335(18) 0.0228(8) Uani 1 1 d .
C50 C 1.0690(4) 0.0410(4) 0.06353(19) 0.0285(9) Uani 1 1 d .
H50A H 1.1529 0.0340 0.0495 0.043 Uiso 1 1 calc R
H50B H 1.0170 0.0828 0.0297 0.043 Uiso 1 1 calc R
H50C H 1.0724 -0.0381 0.0688 0.043 Uiso 1 1 calc R
C51 C 0.9388(4) 0.3223(4) 0.08298(19) 0.0307(9) Uani 1 1 d .
H51A H 1.0126 0.3370 0.0753 0.046 Uiso 1 1 calc R
H51B H 0.8652 0.3968 0.0961 0.046 Uiso 1 1 calc R
H51C H 0.9304 0.2900 0.0420 0.046 Uiso 1 1 calc R
C52 C 0.8581(4) 0.3856(4) 0.2381(2) 0.0345(10) Uani 1 1 d .
H52A H 0.9184 0.4158 0.2433 0.052 Uiso 1 1 calc R
H52B H 0.8122 0.3836 0.2819 0.052 Uiso 1 1 calc R
H52C H 0.8002 0.4377 0.2092 0.052 Uiso 1 1 calc R
C53 C 0.9650(4) 0.1434(4) 0.31574(19) 0.0343(10) Uani 1 1 d .
H53A H 1.0376 0.1450 0.3302 0.051 Uiso 1 1 calc R
H53B H 0.9624 0.0681 0.3278 0.051 Uiso 1 1 calc R
H53C H 0.8895 0.2090 0.3376 0.051 Uiso 1 1 calc R
C54 C 1.0999(4) -0.0678(4) 0.2065(2) 0.0329(10) Uani 1 1 d .
H54A H 1.1867 -0.0860 0.2078 0.049 Uiso 1 1 calc R
H54B H 1.0956 -0.1156 0.1709 0.049 Uiso 1 1 calc R
H54C H 1.0635 -0.0860 0.2494 0.049 Uiso 1 1 calc R

loop_
_atom_site_aniso_label
_atom_site_aniso_U_11
_atom_site_aniso_U_22
_atom_site_aniso_U_33
_atom_site_aniso_U_23
_atom_site_aniso_U_13
_atom_site_aniso_U_12
Rh1 0.01101(13) 0.00932(14) 0.01103(13) -0.00002(9) -0.00134(9) -0.00451(10)
Ga1 0.01363(19) 0.0109(2) 0.01588(19) 0.00128(14) -0.00212(14) -0.00409(15)
Ga2 0.0150(2) 0.0202(2) 0.0277(2) 0.00328(16) -0.00501(16) -0.01109(17)
Ga3 0.0215(2) 0.0195(2) 0.0148(2) 0.00449(15) -0.00523(15) -0.00572(17)
Ga4 0.0209(2) 0.0164(2) 0.0156(2) -0.00546(15) -0.00037(15) -0.00834(17)
Ga5 0.0153(2) 0.0219(2) 0.0213(2) 0.00197(16) 0.00055(15) -0.01104(17)
S1 0.0403(6) 0.0246(5) 0.0188(5) 0.0028(4) -0.0066(4) -0.0199(5)
F1 0.042(3) 0.038(3) 0.071(4) 0.000(3) -0.010(3) -0.016(3)
F2 0.0360(14) 0.0306(14) 0.0644(17) -0.0081(12) 0.0071(12) -0.0218(12)
F3 0.0723(19) 0.0483(17) 0.0320(14) -0.0194(12) 0.0114(12) -0.0356(15)
F4 0.0464(15) 0.0227(14) 0.0556(17) -0.0052(11) -0.0188(13) -0.0066(12)
O1 0.0417(16) 0.0143(14) 0.0241(14) -0.0031(10) -0.0044(12) -0.0080(12)
O2 0.060(2) 0.056(2) 0.0377(18) -0.0013(15) 0.0009(15) -0.0461(18)
O3 0.066(2) 0.0384(19) 0.0379(18) 0.0130(14) -0.0296(16) -0.0247(17)
C1 0.028(2) 0.027(2) 0.038(2) -0.0041(18) 0.0052(18) -0.0112(19)
C2 0.035(2) 0.045(3) 0.034(2) 0.007(2) -0.0061(19) -0.018(2)
C3 0.031(2) 0.030(3) 0.050(3) 0.018(2) -0.007(2) -0.012(2)
C4 0.030(2) 0.030(2) 0.020(2) -0.0071(16) 0.0021(16) -0.0157(18)
C5 0.0192(18) 0.0153(19) 0.0178(18) 0.0072(14) -0.0056(14) -0.0059(15)
C6 0.0173(18) 0.0142(19) 0.026(2) 0.0081(14) -0.0073(14) -0.0077(15)
C7 0.0251(19) 0.019(2) 0.0156(18) 0.0041(14) -0.0029(14) -0.0101(16)
C8 0.0182(18) 0.022(2) 0.025(2) 0.0029(15) -0.0044(15) -0.0082(16)
C9 0.0191(18) 0.0168(19) 0.0209(19) 0.0046(14) -0.0053(14) -0.0053(15)
C10 0.026(2) 0.023(2) 0.028(2) 0.0090(16) -0.0095(16) -0.0126(17)
C11 0.023(2) 0.034(2) 0.0186(19) 0.0009(16) -0.0004(15) -0.0123(18)
C12 0.030(2) 0.032(2) 0.030(2) -0.0025(17) -0.0058(17) -0.0155(19)
C13 0.023(2) 0.035(2) 0.034(2) -0.0008(18) -0.0094(17) -0.0109(18)
C14 0.0197(19) 0.020(2) 0.031(2) -0.0012(16) -0.0045(16) -0.0019(16)
C15 0.0161(18) 0.028(2) 0.031(2) -0.0064(16) 0.0023(15) -0.0159(17)
C16 0.0212(19) 0.028(2) 0.025(2) 0.0002(15) -0.0012(15) -0.0179(17)
C17 0.0199(18) 0.022(2) 0.027(2) -0.0011(15) -0.0037(15) -0.0161(16)
C18 0.0170(18) 0.025(2) 0.027(2) -0.0026(15) -0.0064(15) -0.0135(16)
C19 0.0121(17) 0.024(2) 0.036(2) -0.0020(16) -0.0050(15) -0.0093(16)
C20 0.029(2) 0.042(3) 0.038(2) -0.0132(19) 0.0054(18) -0.021(2)
C21 0.027(2) 0.034(2) 0.030(2) 0.0020(17) -0.0038(16) -0.0200(19)
C22 0.027(2) 0.025(2) 0.030(2) -0.0027(16) -0.0035(16) -0.0134(18)
C23 0.037(2) 0.032(2) 0.031(2) 0.0020(17) -0.0132(18) -0.016(2)
C24 0.019(2) 0.029(2) 0.051(3) -0.0017(19) -0.0105(18) -0.0088(18)
C25 0.028(2) 0.022(2) 0.0112(17) 0.0057(14) -0.0021(14) -0.0065(17)
C26 0.032(2) 0.021(2) 0.0146(18) 0.0035(14) -0.0091(15) -0.0046(17)
C27 0.027(2) 0.029(2) 0.020(2) 0.0069(16) -0.0098(16) -0.0067(18)
C28 0.027(2) 0.022(2) 0.0145(19) 0.0076(15) -0.0037(15) 0.0020(17)
C29 0.036(2) 0.018(2) 0.0160(19) 0.0060(14) -0.0070(16) -0.0067(17)
C30 0.033(2) 0.038(3) 0.022(2) 0.0003(17) 0.0010(17) -0.011(2)
C31 0.048(3) 0.034(3) 0.024(2) -0.0019(18) -0.0101(19) -0.016(2)
C32 0.029(2) 0.047(3) 0.035(2) 0.013(2) -0.0141(19) -0.009(2)
C33 0.043(3) 0.031(3) 0.024(2) 0.0032(18) -0.0021(18) 0.004(2)
C34 0.046(3) 0.022(2) 0.030(2) 0.0040(17) -0.0058(18) -0.013(2)
C35 0.0246(19) 0.019(2) 0.0162(18) -0.0062(14) 0.0034(14) -0.0085(16)
C36 0.0194(18) 0.016(2) 0.026(2) -0.0082(15) -0.0006(15) -0.0029(15)
C37 0.037(2) 0.0125(19) 0.0188(19) -0.0066(14) 0.0017(16) -0.0074(17)
C38 0.029(2) 0.024(2) 0.023(2) -0.0173(16) 0.0075(16) -0.0149(17)
C39 0.0225(19) 0.019(2) 0.0184(19) -0.0096(14) -0.0012(14) -0.0051(16)
C40 0.042(2) 0.029(2) 0.032(2) -0.0064(18) 0.0097(18) -0.020(2)
C41 0.026(2) 0.032(3) 0.054(3) -0.007(2) -0.014(2) -0.0035(19)
C42 0.072(3) 0.022(2) 0.037(3) 0.0024(19) -0.005(2) -0.021(2)
C43 0.047(3) 0.055(3) 0.046(3) -0.034(2) 0.019(2) -0.037(2)
C44 0.039(2) 0.040(3) 0.027(2) -0.0122(19) -0.0109(19) -0.005(2)
C45 0.0147(17) 0.026(2) 0.025(2) -0.0036(15) 0.0033(14) -0.0129(16)
C46 0.0210(19) 0.030(2) 0.025(2) -0.0030(16) 0.0051(15) -0.0185(17)
C47 0.0223(19) 0.029(2) 0.025(2) -0.0065(16) 0.0047(15) -0.0184(17)
C48 0.0165(18) 0.034(2) 0.024(2) -0.0003(16) -0.0009(15) -0.0174(17)
C49 0.0132(17) 0.027(2) 0.031(2) 0.0010(16) -0.0011(15) -0.0128(16)
C50 0.028(2) 0.032(2) 0.028(2) -0.0104(17) 0.0053(16) -0.0175(19)
C51 0.035(2) 0.036(3) 0.028(2) 0.0035(17) 0.0000(17) -0.023(2)
C52 0.037(2) 0.033(2) 0.034(2) -0.0121(18) 0.0069(18) -0.019(2)
C53 0.035(2) 0.051(3) 0.027(2) 0.0029(19) -0.0070(18) -0.028(2)
C54 0.022(2) 0.033(2) 0.042(3) 0.0054(19) -0.0025(17) -0.0116(19)

loop_
_atom_type_symbol
_atom_type_description
_atom_type_scat_dispersion_real
_atom_type_scat_dispersion_imag
_atom_type_scat_source
C C 0.0033 0.0016 'International Tables Vol C Tables 4.2.6.8 and 6.1.1.4'
H H 0.0000 0.0000 'International Tables Vol C Tables 4.2.6.8 and 6.1.1.4'
F F 0.0171 0.0103 'International Tables Vol C Tables 4.2.6.8 and 6.1.1.4'
Ga Ga 0.2307 1.6083 'International Tables Vol C Tables 4.2.6.8 and 6.1.1.4'
O O 0.0106 0.0060 'International Tables Vol C Tables 4.2.6.8 and 6.1.1.4'
Rh Rh -1.1178 0.9187 'International Tables Vol C Tables 4.2.6.8 and 6.1.1.4'
S S 0.1246 0.1234 'International Tables Vol C Tables 4.2.6.8 and 6.1.1.4'

loop_
_geom_angle_atom_site_label_1
_geom_angle_atom_site_label_2
_geom_angle_atom_site_label_3
_geom_angle
_geom_angle_site_symmetry_1
_geom_angle_site_symmetry_3
Ga1 Rh1 Ga2 79.725(15) . .
Ga1 Rh1 Ga5 83.584(15) . .
Ga2 Rh1 Ga5 154.297(18) . .
Ga1 Rh1 Ga3 143.643(17) . .
Ga2 Rh1 Ga3 89.454(16) . .
Ga5 Rh1 Ga3 92.565(16) . .
Ga1 Rh1 Ga4 109.655(16) . .
Ga2 Rh1 Ga4 103.528(16) . .
Ga5 Rh1 Ga4 100.423(16) . .
Ga3 Rh1 Ga4 106.604(16) . .
C5 Ga1 O1 92.74(12) . .
C5 Ga1 Rh1 148.82(10) . .
O1 Ga1 Rh1 115.94(7) . .
C5 Ga1 Ga2 118.25(9) . .
O1 Ga1 Ga2 96.29(7) . .
Rh1 Ga1 Ga2 50.235(11) . .
C18 Ga2 C19 37.15(13) . .
C18 Ga2 C17 36.22(13) . .
C19 Ga2 C17 60.58(13) . .
C18 Ga2 C15 60.42(13) . .
C19 Ga2 C15 36.03(13) . .
C17 Ga2 C15 59.31(12) . .
C18 Ga2 Rh1 140.71(9) . .
C19 Ga2 Rh1 140.59(10) . .
C17 Ga2 Rh1 150.33(9) . .
C15 Ga2 Rh1 150.16(9) . .
C18 Ga2 C16 59.62(13) . .
C19 Ga2 C16 59.41(13) . .
C17 Ga2 C16 35.34(12) . .
C15 Ga2 C16 34.92(13) . .
Rh1 Ga2 C16 157.69(9) . .
C18 Ga2 Ga1 135.35(9) . .
C19 Ga2 Ga1 169.10(9) . .
C17 Ga2 Ga1 108.79(9) . .
C15 Ga2 Ga1 138.14(10) . .
Rh1 Ga2 Ga1 50.039(12) . .
C16 Ga2 Ga1 110.81(9) . .
C25 Ga3 C29 36.23(13) . .
C25 Ga3 C26 35.75(13) . .
C29 Ga3 C26 59.55(13) . .
C25 Ga3 C28 59.55(12) . .
C29 Ga3 C28 35.54(13) . .
C26 Ga3 C28 58.95(13) . .
C25 Ga3 Rh1 135.45(9) . .
C29 Ga3 Rh1 139.12(10) . .
C26 Ga3 Rh1 146.58(9) . .
C28 Ga3 Rh1 154.33(9) . .
C25 Ga3 C27 58.92(13) . .
C29 Ga3 C27 58.81(13) . .
C26 Ga3 C27 35.02(13) . .
C28 Ga3 C27 35.10(13) . .
Rh1 Ga3 C27 161.79(10) . .
C36 Ga4 C37 34.97(13) . .
C36 Ga4 C35 35.06(13) . .
C37 Ga4 C35 58.10(12) . .
C36 Ga4 Rh1 130.97(9) . .
C37 Ga4 Rh1 137.90(9) . .
C35 Ga4 Rh1 142.45(9) . .
C36 Ga4 C38 57.94(12) . .
C37 Ga4 C38 34.89(13) . .
C35 Ga4 C38 57.64(12) . .
Rh1 Ga4 C38 158.67(9) . .
C36 Ga4 C39 58.03(12) . .
C37 Ga4 C39 58.02(12) . .
C35 Ga4 C39 34.62(12) . .
Rh1 Ga4 C39 163.76(9) . .
C38 Ga4 C39 34.64(13) . .
C45 Ga5 C46 36.16(13) . .
C45 Ga5 C49 36.19(13) . .
C46 Ga5 C49 59.89(13) . .
C45 Ga5 C47 60.01(12) . .
C46 Ga5 C47 35.86(12) . .
C49 Ga5 C47 59.50(13) . .
C45 Ga5 C48 60.21(12) . .
C46 Ga5 C48 59.72(13) . .
C49 Ga5 C48 35.94(13) . .
C47 Ga5 C48 35.47(13) . .
C45 Ga5 Rh1 168.39(9) . .
C46 Ga5 Rh1 154.33(10) . .
C49 Ga5 Rh1 141.47(9) . .
C47 Ga5 Rh1 131.10(9) . .
C48 Ga5 Rh1 125.60(9) . .
O3 S1 O2 118.69(19) . .
O3 S1 O1 114.53(18) . .
O2 S1 O1 112.76(16) . .
O3 S1 C4 104.09(18) . .
O2 S1 C4 104.18(18) . .
O1 S1 C4 99.50(16) . .
S1 O1 Ga1 139.41(16) . .
F1 C1 C3 121.3(4) . .
F1 C1 C2 117.5(4) . .
C3 C1 C2 121.1(4) . .
C1 C2 C3 119.0(4) . 2_566
C1 C2 H2B 120.5 . .
C3 C2 H2B 120.5 2_566 .
C1 C3 C2 119.9(4) . 2_566
C1 C3 H3B 120.1 . .
C2 C3 H3B 120.1 2_566 .
F3 C4 F2 108.2(3) . .
F3 C4 F4 107.7(3) . .
F2 C4 F4 107.4(3) . .
F3 C4 S1 111.1(3) . .
F2 C4 S1 110.8(3) . .
F4 C4 S1 111.4(2) . .
C9 C5 C6 104.3(3) . .
C9 C5 C10 117.4(3) . .
C6 C5 C10 117.3(3) . .
C9 C5 Ga1 105.4(2) . .
C6 C5 Ga1 102.6(2) . .
C10 C5 Ga1 108.2(2) . .
C7 C6 C11 128.1(3) . .
C7 C6 C5 108.4(3) . .
C11 C6 C5 123.5(3) . .
C6 C7 C8 109.3(3) . .
C6 C7 C12 127.6(3) . .
C8 C7 C12 123.2(3) . .
C9 C8 C7 109.3(3) . .
C9 C8 C13 128.1(3) . .
C7 C8 C13 122.6(3) . .
C8 C9 C5 108.5(3) . .
C8 C9 C14 127.6(3) . .
C5 C9 C14 123.7(3) . .
C5 C10 H10A 109.5 . .
C5 C10 H10B 109.5 . .
H10A C10 H10B 109.5 . .
C5 C10 H10C 109.5 . .
H10A C10 H10C 109.5 . .
H10B C10 H10C 109.5 . .
C6 C11 H11A 109.5 . .
C6 C11 H11B 109.5 . .
H11A C11 H11B 109.5 . .
C6 C11 H11C 109.5 . .
H11A C11 H11C 109.5 . .
H11B C11 H11C 109.5 . .
C7 C12 H12A 109.5 . .
C7 C12 H12B 109.5 . .
H12A C12 H12B 109.5 . .
C7 C12 H12C 109.5 . .
H12A C12 H12C 109.5 . .
H12B C12 H12C 109.5 . .
C8 C13 H13A 109.5 . .
C8 C13 H13B 109.5 . .
H13A C13 H13B 109.5 . .
C8 C13 H13C 109.5 . .
H13A C13 H13C 109.5 . .
H13B C13 H13C 109.5 . .
C9 C14 H14A 109.5 . .
C9 C14 H14B 109.5 . .
H14A C14 H14B 109.5 . .
C9 C14 H14C 109.5 . .
H14A C14 H14C 109.5 . .
H14B C14 H14C 109.5 . .
C16 C15 C19 108.5(3) . .
C16 C15 C20 124.8(4) . .
C19 C15 C20 126.6(4) . .
C16 C15 Ga2 74.39(19) . .
C19 C15 Ga2 69.17(19) . .
C20 C15 Ga2 126.7(2) . .
C15 C16 C17 108.3(3) . .
C15 C16 C21 125.0(3) . .
C17 C16 C21 126.1(3) . .
C15 C16 Ga2 70.69(19) . .
C17 C16 Ga2 70.34(18) . .
C21 C16 Ga2 131.7(2) . .
C18 C17 C16 107.7(3) . .
C18 C17 C22 125.2(3) . .
C16 C17 C22 127.0(3) . .
C18 C17 Ga2 69.13(18) . .
C16 C17 Ga2 74.33(19) . .
C22 C17 Ga2 124.7(2) . .
C17 C18 C19 107.8(3) . .
C17 C18 C23 126.4(3) . .
C19 C18 C23 125.8(3) . .
C17 C18 Ga2 74.65(19) . .
C19 C18 Ga2 71.54(19) . .
C23 C18 Ga2 120.7(2) . .
C15 C19 C18 107.7(3) . .
C15 C19 C24 126.5(3) . .
C18 C19 C24 125.8(3) . .
C15 C19 Ga2 74.8(2) . .
C18 C19 Ga2 71.31(19) . .
C24 C19 Ga2 120.7(2) . .
C15 C20 H20A 109.5 . .
C15 C20 H20B 109.5 . .
H20A C20 H20B 109.5 . .
C15 C20 H20C 109.5 . .
H20A C20 H20C 109.5 . .
H20B C20 H20C 109.5 . .
C16 C21 H21A 109.5 . .
C16 C21 H21B 109.5 . .
H21A C21 H21B 109.5 . .
C16 C21 H21C 109.5 . .
H21A C21 H21C 109.5 . .
H21B C21 H21C 109.5 . .
C17 C22 H22A 109.5 . .
C17 C22 H22B 109.5 . .
H22A C22 H22B 109.5 . .
C17 C22 H22C 109.5 . .
H22A C22 H22C 109.5 . .
H22B C22 H22C 109.5 . .
C18 C23 H23A 109.5 . .
C18 C23 H23B 109.5 . .
H23A C23 H23B 109.5 . .
C18 C23 H23C 109.5 . .
H23A C23 H23C 109.5 . .
H23B C23 H23C 109.5 . .
C19 C24 H24A 109.5 . .
C19 C24 H24B 109.5 . .
H24A C24 H24B 109.5 . .
C19 C24 H24C 109.5 . .
H24A C24 H24C 109.5 . .
H24B C24 H24C 109.5 . .
C26 C25 C29 107.9(3) . .
C26 C25 C30 125.2(3) . .
C29 C25 C30 126.8(4) . .
C26 C25 Ga3 73.9(2) . .
C29 C25 Ga3 72.3(2) . .
C30 C25 Ga3 121.6(2) . .
C25 C26 C27 108.1(3) . .
C25 C26 C31 124.9(3) . .
C27 C26 C31 126.8(4) . .
C25 C26 Ga3 70.37(19) . .
C27 C26 Ga3 74.3(2) . .
C31 C26 Ga3 124.1(3) . .
C26 C27 C28 108.0(3) . .
C26 C27 C32 126.9(4) . .
C28 C27 C32 124.1(4) . .
C26 C27 Ga3 70.6(2) . .
C28 C27 Ga3 71.0(2) . .
C32 C27 Ga3 133.1(3) . .
C29 C28 C27 107.9(3) . .
C29 C28 C33 127.5(4) . .
C27 C28 C33 124.4(4) . .
C29 C28 Ga3 70.5(2) . .
C27 C28 Ga3 73.9(2) . .
C33 C28 Ga3 124.4(3) . .
C28 C29 C25 108.0(3) . .
C28 C29 C34 126.4(3) . .
C25 C29 C34 125.6(4) . .
C28 C29 Ga3 74.0(2) . .
C25 C29 Ga3 71.5(2) . .
C34 C29 Ga3 122.2(3) . .
C25 C30 H30A 109.5 . .
C25 C30 H30B 109.5 . .
H30A C30 H30B 109.5 . .
C25 C30 H30C 109.5 . .
H30A C30 H30C 109.5 . .
H30B C30 H30C 109.5 . .
C26 C31 H31A 109.5 . .
C26 C31 H31B 109.5 . .
H31A C31 H31B 109.5 . .
C26 C31 H31C 109.5 . .
H31A C31 H31C 109.5 . .
H31B C31 H31C 109.5 . .
C27 C32 H32A 109.5 . .
C27 C32 H32B 109.5 . .
H32A C32 H32B 109.5 . .
C27 C32 H32C 109.5 . .
H32A C32 H32C 109.5 . .
H32B C32 H32C 109.5 . .
C28 C33 H33A 109.5 . .
C28 C33 H33B 109.5 . .
H33A C33 H33B 109.5 . .
C28 C33 H33C 109.5 . .
H33A C33 H33C 109.5 . .
H33B C33 H33C 109.5 . .
C29 C34 H34A 109.5 . .
C29 C34 H34B 109.5 . .
H34A C34 H34B 109.5 . .
C29 C34 H34C 109.5 . .
H34A C34 H34C 109.5 . .
H34B C34 H34C 109.5 . .
C39 C35 C36 107.9(3) . .
C39 C35 C40 126.4(3) . .
C36 C35 C40 125.7(3) . .
C39 C35 Ga4 73.26(19) . .
C36 C35 Ga4 71.24(19) . .
C40 C35 Ga4 121.9(2) . .
C37 C36 C35 108.3(3) . .
C37 C36 C41 125.4(4) . .
C35 C36 C41 126.3(3) . .
C37 C36 Ga4 72.9(2) . .
C35 C36 Ga4 73.7(2) . .
C41 C36 Ga4 119.8(2) . .
C36 C37 C38 107.9(3) . .
C36 C37 C42 126.0(4) . .
C38 C37 C42 126.1(4) . .
C36 C37 Ga4 72.1(2) . .
C38 C37 Ga4 73.7(2) . .
C42 C37 Ga4 119.9(3) . .
C37 C38 C39 108.1(3) . .
C37 C38 C43 127.4(4) . .
C39 C38 C43 123.9(4) . .
C37 C38 Ga4 71.39(19) . .
C39 C38 Ga4 72.88(19) . .
C43 C38 Ga4 128.5(2) . .
C35 C39 C38 107.8(3) . .
C35 C39 C44 126.9(4) . .
C38 C39 C44 124.9(3) . .
C35 C39 Ga4 72.12(19) . .
C38 C39 Ga4 72.48(19) . .
C44 C39 Ga4 126.5(2) . .
C35 C40 H40A 109.5 . .
C35 C40 H40B 109.5 . .
H40A C40 H40B 109.5 . .
C35 C40 H40C 109.5 . .
H40A C40 H40C 109.5 . .
H40B C40 H40C 109.5 . .
C36 C41 H41A 109.5 . .
C36 C41 H41B 109.5 . .
H41A C41 H41B 109.5 . .
C36 C41 H41C 109.5 . .
H41A C41 H41C 109.5 . .
H41B C41 H41C 109.5 . .
C37 C42 H42A 109.5 . .
C37 C42 H42B 109.5 . .
H42A C42 H42B 109.5 . .
C37 C42 H42C 109.5 . .
H42A C42 H42C 109.5 . .
H42B C42 H42C 109.5 . .
C38 C43 H43A 109.5 . .
C38 C43 H43B 109.5 . .
H43A C43 H43B 109.5 . .
C38 C43 H43C 109.5 . .
H43A C43 H43C 109.5 . .
H43B C43 H43C 109.5 . .
C39 C44 H44A 109.5 . .
C39 C44 H44B 109.5 . .
H44A C44 H44B 109.5 . .
C39 C44 H44C 109.5 . .
H44A C44 H44C 109.5 . .
H44B C44 H44C 109.5 . .
C46 C45 C49 107.9(3) . .
C46 C45 C50 126.2(3) . .
C49 C45 C50 125.6(3) . .
C46 C45 Ga5 72.88(19) . .
C49 C45 Ga5 72.99(19) . .
C50 C45 Ga5 124.8(2) . .
C45 C46 C47 107.8(3) . .
C45 C46 C51 125.4(3) . .
C47 C46 C51 125.6(3) . .
C45 C46 Ga5 70.96(19) . .
C47 C46 Ga5 72.69(19) . .
C51 C46 Ga5 131.3(3) . .
C48 C47 C46 108.7(3) . .
C48 C47 C52 126.3(3) . .
C46 C47 C52 125.1(4) . .
C48 C47 Ga5 72.69(19) . .
C46 C47 Ga5 71.45(19) . .
C52 C47 Ga5 122.3(2) . .
C47 C48 C49 107.5(3) . .
C47 C48 C53 126.5(3) . .
C49 C48 C53 126.0(4) . .
C47 C48 Ga5 71.8(2) . .
C49 C48 Ga5 71.12(19) . .
C53 C48 Ga5 121.7(2) . .
C45 C49 C48 108.1(3) . .
C45 C49 C54 125.3(3) . .
C48 C49 C54 126.4(3) . .
C45 C49 Ga5 70.8(2) . .
C48 C49 Ga5 72.9(2) . .
C54 C49 Ga5 125.0(2) . .
C45 C50 H50A 109.5 . .
C45 C50 H50B 109.5 . .
H50A C50 H50B 109.5 . .
C45 C50 H50C 109.5 . .
H50A C50 H50C 109.5 . .
H50B C50 H50C 109.5 . .
C46 C51 H51A 109.5 . .
C46 C51 H51B 109.5 . .
H51A C51 H51B 109.5 . .
C46 C51 H51C 109.5 . .
H51A C51 H51C 109.5 . .
H51B C51 H51C 109.5 . .
C47 C52 H52A 109.5 . .
C47 C52 H52B 109.5 . .
H52A C52 H52B 109.5 . .
C47 C52 H52C 109.5 . .
H52A C52 H52C 109.5 . .
H52B C52 H52C 109.5 . .
C48 C53 H53A 109.5 . .
C48 C53 H53B 109.5 . .
H53A C53 H53B 109.5 . .
C48 C53 H53C 109.5 . .
H53A C53 H53C 109.5 . .
H53B C53 H53C 109.5 . .
C49 C54 H54A 109.5 . .
C49 C54 H54B 109.5 . .
H54A C54 H54B 109.5 . .
C49 C54 H54C 109.5 . .
H54A C54 H54C 109.5 . .
H54B C54 H54C 109.5 . .

loop_
_geom_bond_atom_site_label_1
_geom_bond_atom_site_label_2
_geom_bond_distance
_geom_bond_site_symmetry_2
Rh1 Ga1 2.3326(4) .
Rh1 Ga2 2.3393(4) .
Rh1 Ga5 2.3542(4) .
Rh1 Ga3 2.3799(4) .
Rh1 Ga4 2.3800(4) .
Ga1 C5 2.055(3) .
Ga1 O1 2.079(2) .
Ga1 Ga2 2.9945(5) .
Ga2 C18 2.251(3) .
Ga2 C19 2.254(3) .
Ga2 C17 2.323(3) .
Ga2 C15 2.327(3) .
Ga2 C16 2.375(3) .
Ga3 C25 2.294(3) .
Ga3 C29 2.305(4) .
Ga3 C26 2.340(3) .
Ga3 C28 2.351(4) .
Ga3 C27 2.388(4) .
Ga4 C36 2.343(3) .
Ga4 C37 2.354(3) .
Ga4 C35 2.375(3) .
Ga4 C38 2.385(3) .
Ga4 C39 2.390(3) .
Ga5 C45 2.277(3) .
Ga5 C46 2.302(3) .
Ga5 C49 2.306(3) .
Ga5 C47 2.319(3) .
Ga5 C48 2.330(3) .
S1 O3 1.418(3) .
S1 O2 1.428(3) .
S1 O1 1.468(3) .
S1 C4 1.838(4) .
F1 C1 1.351(6) .
F2 C4 1.322(4) .
F3 C4 1.317(4) .
F4 C4 1.329(4) .
C1 C3 1.367(6) .
C1 C2 1.380(6) .
C2 C3 1.385(6) 2_566
C2 H2B 0.9500 .
C3 C2 1.385(6) 2_566
C3 H3B 0.9500 .
C5 C9 1.490(5) .
C5 C6 1.493(5) .
C5 C10 1.534(5) .
C6 C7 1.359(5) .
C6 C11 1.492(5) .
C7 C8 1.458(5) .
C7 C12 1.494(5) .
C8 C9 1.358(5) .
C8 C13 1.510(5) .
C9 C14 1.501(5) .
C10 H10A 0.9800 .
C10 H10B 0.9800 .
C10 H10C 0.9800 .
C11 H11A 0.9800 .
C11 H11B 0.9800 .
C11 H11C 0.9800 .
C12 H12A 0.9800 .
C12 H12B 0.9800 .
C12 H12C 0.9800 .
C13 H13A 0.9800 .
C13 H13B 0.9800 .
C13 H13C 0.9800 .
C14 H14A 0.9800 .
C14 H14B 0.9800 .
C14 H14C 0.9800 .
C15 C16 1.412(5) .
C15 C19 1.419(5) .
C15 C20 1.499(5) .
C16 C17 1.427(5) .
C16 C21 1.499(5) .
C17 C18 1.423(5) .
C17 C22 1.498(5) .
C18 C19 1.435(5) .
C18 C23 1.499(5) .
C19 C24 1.499(5) .
C20 H20A 0.9800 .
C20 H20B 0.9800 .
C20 H20C 0.9800 .
C21 H21A 0.9800 .
C21 H21B 0.9800 .
C21 H21C 0.9800 .
C22 H22A 0.9800 .
C22 H22B 0.9800 .
C22 H22C 0.9800 .
C23 H23A 0.9800 .
C23 H23B 0.9800 .
C23 H23C 0.9800 .
C24 H24A 0.9800 .
C24 H24B 0.9800 .
C24 H24C 0.9800 .
C25 C26 1.423(5) .
C25 C29 1.430(5) .
C25 C30 1.498(5) .
C26 C27 1.423(5) .
C26 C31 1.501(5) .
C27 C28 1.429(5) .
C27 C32 1.507(5) .
C28 C29 1.422(5) .
C28 C33 1.501(5) .
C29 C34 1.501(5) .
C30 H30A 0.9800 .
C30 H30B 0.9800 .
C30 H30C 0.9800 .
C31 H31A 0.9800 .
C31 H31B 0.9800 .
C31 H31C 0.9800 .
C32 H32A 0.9800 .
C32 H32B 0.9800 .
C32 H32C 0.9800 .
C33 H33A 0.9800 .
C33 H33B 0.9800 .
C33 H33C 0.9800 .
C34 H34A 0.9800 .
C34 H34B 0.9800 .
C34 H34C 0.9800 .
C35 C39 1.418(5) .
C35 C36 1.422(5) .
C35 C40 1.505(5) .
C36 C37 1.411(5) .
C36 C41 1.502(5) .
C37 C38 1.421(5) .
C37 C42 1.490(5) .
C38 C39 1.422(5) .
C38 C43 1.501(5) .
C39 C44 1.503(5) .
C40 H40A 0.9800 .
C40 H40B 0.9800 .
C40 H40C 0.9800 .
C41 H41A 0.9800 .
C41 H41B 0.9800 .
C41 H41C 0.9800 .
C42 H42A 0.9800 .
C42 H42B 0.9800 .
C42 H42C 0.9800 .
C43 H43A 0.9800 .
C43 H43B 0.9800 .
C43 H43C 0.9800 .
C44 H44A 0.9800 .
C44 H44B 0.9800 .
C44 H44C 0.9800 .
C45 C46 1.421(5) .
C45 C49 1.424(5) .
C45 C50 1.509(5) .
C46 C47 1.423(5) .
C46 C51 1.507(5) .
C47 C48 1.416(5) .
C47 C52 1.507(5) .
C48 C49 1.430(5) .
C48 C53 1.492(5) .
C49 C54 1.490(5) .
C50 H50A 0.9800 .
C50 H50B 0.9800 .
C50 H50C 0.9800 .
C51 H51A 0.9800 .
C51 H51B 0.9800 .
C51 H51C 0.9800 .
C52 H52A 0.9800 .
C52 H52B 0.9800 .
C52 H52C 0.9800 .
C53 H53A 0.9800 .
C53 H53B 0.9800 .
C53 H53C 0.9800 .
C54 H54A 0.9800 .
C54 H54B 0.9800 .
C54 H54C 0.9800 .
